data_4038849
loop_
_publ_author_name
'Zhao, Yulei'
'Guo, Xuqiang'
'Si, Zhiyao'
'Hu, Yanan'
'Sun, Ying'
'Liu, Yunlin'
'Ji, Zhongyin'
'You, Jinmao'

_publ_section_title
;
 Hydrosilane-Assisted Synthesis of Urea Derivatives from CO<sub>2</sub>
 and Amines.
;
_journal_name_full 'The Journal of organic chemistry'
_journal_paper_doi 10.1021/acs.joc.0c02032
_journal_year 2020
_chemical_formula_moiety 'C13 H12 N2 O'
_chemical_formula_sum 'C13 H12 N2 O'
_chemical_formula_weight 212.25
_space_group_crystal_system orthorhombic
_space_group_IT_number 33
_space_group_name_Hall 'P 2c -2n'
_space_group_name_H-M_alt 'P n a 21'
_atom_sites_solution_hydrogens mixed
_atom_sites_solution_primary dual
_audit_creation_date 2020-07-20
_audit_creation_method
;
Olex2 1.3
(compiled 2020.07.16 svn.r6f6c53a7 for OlexSys, GUI svn.r6139)
;
_cell_angle_alpha 90
_cell_angle_beta 90
_cell_angle_gamma 90
_cell_formula_units_Z 4
_cell_length_a 9.1100(8)
_cell_length_b 10.5470(9)
_cell_length_c 11.7739(11)
_cell_measurement_reflns_used 1202
_cell_measurement_temperature 298(2)
_cell_measurement_theta_max 23.589
_cell_measurement_theta_min 2.593
_cell_volume 1131.27(17)
_computing_cell_refinement 'Bruker SMART'
_computing_data_collection 'Bruker SMART'
_computing_data_reduction 'Bruker SAINT'
_computing_molecular_graphics 'Olex2 1.3 (Dolomanov et al., 2009)'
_computing_publication_material 'Olex2 1.3 (Dolomanov et al., 2009)'
_computing_structure_refinement 'SHELXL 2017/1 (Sheldrick, 2015)'
_computing_structure_solution 'SHELXT 2014/5 (Sheldrick, 2014)'
_diffrn_ambient_temperature 298.15
_diffrn_measured_fraction_theta_full 0.999
_diffrn_measured_fraction_theta_max 0.985
_diffrn_measurement_device_type 'CCD area detector'
_diffrn_measurement_method 'phi and omega scans'
_diffrn_radiation_type MoK\a
_diffrn_radiation_wavelength 0.71073
_diffrn_reflns_av_R_equivalents 0.0667
_diffrn_reflns_av_unetI/netI 0.0840
_diffrn_reflns_Laue_measured_fraction_full 0.999
_diffrn_reflns_Laue_measured_fraction_max 0.985
_diffrn_reflns_limit_h_max 11
_diffrn_reflns_limit_h_min -12
_diffrn_reflns_limit_k_max 14
_diffrn_reflns_limit_k_min -11
_diffrn_reflns_limit_l_max 15
_diffrn_reflns_limit_l_min -14
_diffrn_reflns_number 6770
_diffrn_reflns_point_group_measured_fraction_full 1.000
_diffrn_reflns_point_group_measured_fraction_max 0.986
_diffrn_reflns_theta_full 25.242
_diffrn_reflns_theta_max 28.421
_diffrn_reflns_theta_min 2.593
_exptl_absorpt_coefficient_mu 0.081
_exptl_absorpt_correction_T_max 0.9880
_exptl_absorpt_correction_T_min 0.9630
_exptl_absorpt_correction_type multi-scan
_exptl_absorpt_process_details sadabs
_exptl_crystal_colour 'clear light colourless'
_exptl_crystal_colour_lustre clear
_exptl_crystal_colour_modifier light
_exptl_crystal_colour_primary colourless
_exptl_crystal_density_diffrn 1.246
_exptl_crystal_density_method 'not measured'
_exptl_crystal_description block
_exptl_crystal_F_000 448
_exptl_crystal_size_max 0.25
_exptl_crystal_size_mid 0.16
_exptl_crystal_size_min 0.11
_refine_diff_density_max 0.253
_refine_diff_density_min -0.248
_refine_diff_density_rms 0.068
_refine_ls_abs_structure_details
;
 Refined as an inversion twin.
;
_refine_ls_abs_structure_Flack -1(4)
_refine_ls_extinction_method none
_refine_ls_goodness_of_fit_ref 0.926
_refine_ls_hydrogen_treatment constr
_refine_ls_matrix_type full
_refine_ls_number_parameters 146
_refine_ls_number_reflns 2706
_refine_ls_number_restraints 1
_refine_ls_restrained_S_all 0.926
_refine_ls_R_factor_all 0.1211
_refine_ls_R_factor_gt 0.0506
_refine_ls_shift/su_max 0.000
_refine_ls_shift/su_mean 0.000
_refine_ls_structure_factor_coef Fsqd
_refine_ls_weighting_details 'w=1/[\s^2^(Fo^2^)+(0.0586P)^2^] where P=(Fo^2^+2Fc^2^)/3'
_refine_ls_weighting_scheme calc
_refine_ls_wR_factor_gt 0.1037
_refine_ls_wR_factor_ref 0.1346
_reflns_Friedel_coverage 0.911
_reflns_Friedel_fraction_full 1.000
_reflns_Friedel_fraction_max 0.987
_reflns_number_gt 1406
_reflns_number_total 2706
_reflns_threshold_expression 'I > 2\s(I)'
_cod_data_source_file jo0c02032_si_002.cif
_cod_data_source_block 180907f
_cod_database_code 4038849
_shelx_shelxl_version_number 2017/1
_shelx_space_group_comment
;
The symmetry employed for this shelxl refinement is uniquely defined
by the following loop, which should always be used as a source of
symmetry information in preference to the above space-group names.
They are only intended as comments.
;
_olex2_refinement_description
;
1. Twinned data refinement
 Scales: 2(4)
 -1(4)
2. Fixed Uiso
 At 1.2 times of:
  All C(H) groups, All N(H) groups
3.a Riding coordinates:
 N002(H002), N003(H003)
3.b Aromatic/amide H refined with riding coordinates:
 C007(H007), C008(H008), C009(H009), C00A(H00A), C00B(H00B), C00C(H00C),
 C00D(H00D), C00E(H00E), C00F(H00F), C00G(H00G)
;
_olex2_submission_special_instructions 'No special instructions were received'

loop_
_space_group_symop_operation_xyz
'x, y, z'
'-x, -y, z+1/2'
'-x+1/2, y+1/2, z+1/2'
'x+1/2, -y+1/2, z'

loop_
_atom_site_label
_atom_site_type_symbol
_atom_site_fract_x
_atom_site_fract_y
_atom_site_fract_z
_atom_site_U_iso_or_equiv
_atom_site_adp_type
_atom_site_occupancy
_atom_site_site_symmetry_order
_atom_site_calc_flag
_atom_site_refinement_flags_posn
_atom_site_refinement_flags_adp
_atom_site_refinement_flags_occupancy
_atom_site_disorder_assembly
_atom_site_disorder_group
O001 O -0.3767(2) -0.2236(3) 0.5021(3) 0.0568(8) Uani 1 1 d . . . . .
N002 N -0.5900(3) -0.2830(3) 0.5871(2) 0.0474(9) Uani 1 1 d . . . . .
H002 H -0.683293 -0.288779 0.577478 0.057 Uiso 1 1 d R U . . .
N003 N -0.5922(3) -0.2012(3) 0.4081(3) 0.0465(8) Uani 1 1 d . . . . .
H003 H -0.685920 -0.208768 0.413356 0.056 Uiso 1 1 d R U . . .
C004 C -0.5110(3) -0.2345(4) 0.5005(4) 0.0409(8) Uani 1 1 d . . . . .
C005 C -0.5350(4) -0.1554(3) 0.3043(3) 0.0431(9) Uani 1 1 d . . . . .
C006 C -0.5332(4) -0.3256(3) 0.6926(3) 0.0446(9) Uani 1 1 d . . . . .
C007 C -0.6037(5) -0.1922(4) 0.2049(4) 0.0624(12) Uani 1 1 d . . . . .
H007 H -0.684054 -0.246492 0.207636 0.075 Uiso 1 1 calc R U . . .
C008 C -0.3665(5) -0.0329(4) 0.1941(4) 0.0631(12) Uani 1 1 d . . . . .
H008 H -0.285683 0.020919 0.190701 0.076 Uiso 1 1 calc R U . . .
C009 C -0.4174(4) -0.0740(4) 0.2982(4) 0.0526(10) Uani 1 1 d . . . . .
H009 H -0.371926 -0.046484 0.364486 0.063 Uiso 1 1 calc R U . . .
C00A C -0.4278(4) -0.2578(4) 0.7507(3) 0.0514(10) Uani 1 1 d . . . . .
H00A H -0.389692 -0.183438 0.720108 0.062 Uiso 1 1 calc R U . . .
C00B C -0.5912(5) -0.4333(4) 0.7391(4) 0.0637(12) Uani 1 1 d . . . . .
H00B H -0.662591 -0.478905 0.700094 0.076 Uiso 1 1 calc R U . . .
C00C C -0.4337(6) -0.0706(5) 0.0959(4) 0.0698(14) Uani 1 1 d . . . . .
H00C H -0.398413 -0.043456 0.025880 0.084 Uiso 1 1 calc R U . . .
C00D C -0.3791(5) -0.3015(5) 0.8551(4) 0.0703(14) Uani 1 1 d . . . . .
H00D H -0.305937 -0.257588 0.893695 0.084 Uiso 1 1 calc R U . . .
C00E C -0.5530(6) -0.1482(5) 0.1016(4) 0.0737(14) Uani 1 1 d . . . . .
H00E H -0.600867 -0.171912 0.035163 0.088 Uiso 1 1 calc R U . . .
C00F C -0.4382(6) -0.4090(6) 0.9020(5) 0.0834(17) Uani 1 1 d . . . . .
H00F H -0.406641 -0.437321 0.972690 0.100 Uiso 1 1 calc R U . . .
C00G C -0.5437(6) -0.4741(5) 0.8440(5) 0.0834(16) Uani 1 1 d . . . . .
H00G H -0.584033 -0.547016 0.875744 0.100 Uiso 1 1 calc R U . . .

loop_
_atom_site_aniso_label
_atom_site_aniso_U_11
_atom_site_aniso_U_22
_atom_site_aniso_U_33
_atom_site_aniso_U_23
_atom_site_aniso_U_13
_atom_site_aniso_U_12
O001 0.0263(12) 0.096(2) 0.0479(15) 0.0032(15) -0.0048(14) 0.0021(14)
N002 0.0302(18) 0.068(2) 0.045(2) 0.0051(15) -0.0054(15) -0.0015(16)
N003 0.0252(16) 0.069(2) 0.0448(19) 0.0026(17) -0.0033(15) -0.0001(16)
C004 0.0297(17) 0.052(2) 0.0410(19) -0.0072(16) -0.004(2) 0.0054(17)
C005 0.036(2) 0.050(2) 0.044(2) -0.002(2) -0.002(2) 0.0058(17)
C006 0.037(2) 0.054(2) 0.043(2) 0.0012(19) 0.0014(18) 0.0110(18)
C007 0.063(3) 0.074(3) 0.051(3) 0.000(2) -0.011(2) -0.013(2)
C008 0.062(3) 0.053(3) 0.074(3) 0.009(2) 0.006(3) -0.004(2)
C009 0.051(3) 0.055(3) 0.052(2) -0.001(2) -0.003(2) -0.0045(19)
C00A 0.043(2) 0.065(2) 0.047(2) -0.0058(18) -0.006(2) 0.008(2)
C00B 0.060(3) 0.057(3) 0.074(3) 0.007(2) -0.006(2) 0.003(2)
C00C 0.082(4) 0.070(3) 0.058(3) 0.014(2) 0.010(3) 0.007(3)
C00D 0.063(3) 0.095(4) 0.053(3) -0.005(3) -0.016(2) 0.017(3)
C00E 0.089(4) 0.085(4) 0.047(3) -0.001(2) -0.012(3) -0.008(3)
C00F 0.093(4) 0.099(4) 0.058(3) 0.024(3) -0.009(3) 0.026(3)
C00G 0.092(4) 0.074(4) 0.084(4) 0.033(3) 0.000(3) 0.011(3)

loop_
_atom_type_symbol
_atom_type_description
_atom_type_scat_dispersion_real
_atom_type_scat_dispersion_imag
_atom_type_scat_source
C C 0.0033 0.0016 'International Tables Vol C Tables 4.2.6.8 and 6.1.1.4'
H H 0.0000 0.0000 'International Tables Vol C Tables 4.2.6.8 and 6.1.1.4'
N N 0.0061 0.0033 'International Tables Vol C Tables 4.2.6.8 and 6.1.1.4'
O O 0.0106 0.0060 'International Tables Vol C Tables 4.2.6.8 and 6.1.1.4'

loop_
_geom_angle_atom_site_label_1
_geom_angle_atom_site_label_2
_geom_angle_atom_site_label_3
_geom_angle
_geom_angle_site_symmetry_1
_geom_angle_site_symmetry_3
_geom_angle_publ_flag
C004 N002 H002 117.0 . . ?
C004 N002 C006 126.0(3) . . ?
C006 N002 H002 117.0 . . ?
C004 N003 H003 117.3 . . ?
C004 N003 C005 125.4(3) . . ?
C005 N003 H003 117.3 . . ?
O001 C004 N002 123.7(4) . . ?
O001 C004 N003 121.9(4) . . ?
N002 C004 N003 114.3(3) . . ?
C007 C005 N003 117.9(3) . . ?
C009 C005 N003 123.1(3) . . ?
C009 C005 C007 119.0(4) . . ?
C00A C006 N002 121.6(4) . . ?
C00B C006 N002 118.2(4) . . ?
C00B C006 C00A 120.1(4) . . ?
C005 C007 H007 120.0 . . ?
C00E C007 C005 120.0(4) . . ?
C00E C007 H007 120.0 . . ?
C009 C008 H008 119.7 . . ?
C00C C008 H008 119.7 . . ?
C00C C008 C009 120.6(4) . . ?
C005 C009 C008 120.3(4) . . ?
C005 C009 H009 119.9 . . ?
C008 C009 H009 119.9 . . ?
C006 C00A H00A 120.3 . . ?
C006 C00A C00D 119.4(4) . . ?
C00D C00A H00A 120.3 . . ?
C006 C00B H00B 120.1 . . ?
C006 C00B C00G 119.8(5) . . ?
C00G C00B H00B 120.1 . . ?
C008 C00C H00C 120.3 . . ?
C00E C00C C008 119.4(4) . . ?
C00E C00C H00C 120.3 . . ?
C00A C00D H00D 119.8 . . ?
C00F C00D C00A 120.4(5) . . ?
C00F C00D H00D 119.8 . . ?
C007 C00E H00E 119.6 . . ?
C00C C00E C007 120.8(4) . . ?
C00C C00E H00E 119.6 . . ?
C00D C00F H00F 120.3 . . ?
C00G C00F C00D 119.5(5) . . ?
C00G C00F H00F 120.3 . . ?
C00B C00G H00G 119.6 . . ?
C00F C00G C00B 120.8(5) . . ?
C00F C00G H00G 119.6 . . ?

loop_
_geom_bond_atom_site_label_1
_geom_bond_atom_site_label_2
_geom_bond_distance
_geom_bond_site_symmetry_2
_geom_bond_publ_flag
O001 C004 1.229(4) . ?
N002 H002 0.8600 . ?
N002 C004 1.349(5) . ?
N002 C006 1.418(5) . ?
N003 H003 0.8600 . ?
N003 C004 1.361(5) . ?
N003 C005 1.415(5) . ?
C005 C007 1.383(6) . ?
C005 C009 1.375(5) . ?
C006 C00A 1.379(6) . ?
C006 C00B 1.368(6) . ?
C007 H007 0.9300 . ?
C007 C00E 1.381(6) . ?
C008 H008 0.9300 . ?
C008 C009 1.380(6) . ?
C008 C00C 1.368(6) . ?
C009 H009 0.9300 . ?
C00A H00A 0.9300 . ?
C00A C00D 1.386(6) . ?
C00B H00B 0.9300 . ?
C00B C00G 1.378(6) . ?
C00C H00C 0.9300 . ?
C00C C00E 1.362(7) . ?
C00D H00D 0.9300 . ?
C00D C00F 1.371(8) . ?
C00E H00E 0.9300 . ?
C00F H00F 0.9300 . ?
C00F C00G 1.364(8) . ?
C00G H00G 0.9300 . ?

loop_
_geom_torsion_atom_site_label_1
_geom_torsion_atom_site_label_2
_geom_torsion_atom_site_label_3
_geom_torsion_atom_site_label_4
_geom_torsion
_geom_torsion_site_symmetry_1
_geom_torsion_site_symmetry_2
_geom_torsion_site_symmetry_3
_geom_torsion_site_symmetry_4
_geom_torsion_publ_flag
N002 C006 C00A C00D 178.0(4) . . . . ?
N002 C006 C00B C00G -176.9(4) . . . . ?
N003 C005 C007 C00E 179.1(4) . . . . ?
N003 C005 C009 C008 179.8(4) . . . . ?
C004 N002 C006 C00A 43.4(5) . . . . ?
C004 N002 C006 C00B -140.0(4) . . . . ?
C004 N003 C005 C007 143.4(4) . . . . ?
C004 N003 C005 C009 -38.2(6) . . . . ?
C005 N003 C004 O001 2.1(6) . . . . ?
C005 N003 C004 N002 -176.1(3) . . . . ?
C005 C007 C00E C00C 1.3(7) . . . . ?
C006 N002 C004 O001 1.5(6) . . . . ?
C006 N002 C004 N003 179.7(3) . . . . ?
C006 C00A C00D C00F -1.9(6) . . . . ?
C006 C00B C00G C00F -0.6(7) . . . . ?
C007 C005 C009 C008 -1.9(6) . . . . ?
C008 C00C C00E C007 -2.0(8) . . . . ?
C009 C005 C007 C00E 0.7(6) . . . . ?
C009 C008 C00C C00E 0.7(7) . . . . ?
C00A C006 C00B C00G -0.2(6) . . . . ?
C00A C00D C00F C00G 1.1(8) . . . . ?
C00B C006 C00A C00D 1.5(6) . . . . ?
C00C C008 C009 C005 1.2(6) . . . . ?
C00D C00F C00G C00B 0.1(9) . . . . ?

loop_
_twin_individual_id
_twin_individual_mass_fraction_refined
1 2(4)
2 -1(4)
